data_7033803
loop_
_publ_author_name
'Hull, Emily A.'
'West, Aaron C.'
'Pestovsky, Oleg'
'Kristian, Kathleen E.'
'Ellern, Arkady'
'Dunne, James F.'
'Carraher, Jack M.'
'Bakac, Andreja'
'Windus, Theresa L.'

_publ_section_title
;
 UV-visible spectroscopy of macrocyclic alkyl, nitrosyl and halide
 complexes of cobalt and rhodium. Experiment and calculation.
;
_journal_issue 8
_journal_name_full 'Dalton transactions (Cambridge, England : 2003)'
_journal_page_first 3811
_journal_page_last 3816
_journal_paper_doi 10.1039/c4dt03143a
_journal_volume 44
_journal_year 2015
_chemical_formula_moiety 'C16 H36 N6 O4 Rh, Cl O4'
_chemical_formula_sum 'C16 H36 Cl N6 O8 Rh'
_chemical_formula_weight 578.87
_chemical_name_systematic
; 
 ? 
;
_space_group_crystal_system triclinic
_space_group_IT_number 2
_space_group_name_Hall '-P 1'
_space_group_name_H-M_alt 'P -1'
_symmetry_space_group_name_Hall '-P 1'
_symmetry_space_group_name_H-M 'P -1'
_atom_sites_solution_hydrogens mixed
_audit_creation_method SHELXL-2014
_audit_update_record
;
2014-07-23 deposited with the CCDC.
2015-01-12 downloaded from the CCDC.
;
_cell_angle_alpha 68.6050(10)
_cell_angle_beta 75.6380(10)
_cell_angle_gamma 83.364(2)
_cell_formula_units_Z 1
_cell_length_a 6.5412(7)
_cell_length_b 9.4943(11)
_cell_length_c 10.1892(12)
_cell_measurement_reflns_used 4653
_cell_measurement_temperature 173(2)
_cell_measurement_theta_max 30.64
_cell_measurement_theta_min 2.20
_cell_volume 570.55(11)
_computing_cell_refinement 'SAINT V7.66A (Bruker AXS, 2013)'
_computing_data_collection 'APEX2 Suite (Bruker AXS, 2013)'
_computing_data_reduction 'SAINT V7.66A (Bruker AXS, 2013)'
_computing_molecular_graphics 'XSHELL (Bruker AXS, 2007)'
_computing_publication_material 'APEX2 Suite (Bruker AXS, 2013)'
_computing_structure_refinement 'SHELXL-2014 (Sheldrick, 2014)'
_computing_structure_solution 'SHELXS-2013 (Sheldrick, 2013)'
_diffrn_ambient_temperature 173(2)
_diffrn_measured_fraction_theta_full 0.997
_diffrn_measured_fraction_theta_max 0.921
_diffrn_measurement_device_type 'Bruker APEX-II CCD'
_diffrn_measurement_method '\f and \w scans'
_diffrn_radiation_type MoK\a
_diffrn_radiation_wavelength 0.71073
_diffrn_reflns_av_R_equivalents 0.0165
_diffrn_reflns_av_unetI/netI 0.0250
_diffrn_reflns_Laue_measured_fraction_full 0.997
_diffrn_reflns_Laue_measured_fraction_max 0.921
_diffrn_reflns_limit_h_max 9
_diffrn_reflns_limit_h_min -9
_diffrn_reflns_limit_k_max 13
_diffrn_reflns_limit_k_min -13
_diffrn_reflns_limit_l_max 14
_diffrn_reflns_limit_l_min -14
_diffrn_reflns_number 6453
_diffrn_reflns_point_group_measured_fraction_full 0.997
_diffrn_reflns_point_group_measured_fraction_max 0.921
_diffrn_reflns_theta_full 25.000
_diffrn_reflns_theta_max 30.638
_diffrn_reflns_theta_min 2.202
_exptl_absorpt_coefficient_mu 0.921
_exptl_absorpt_correction_T_max 0.74
_exptl_absorpt_correction_T_min 0.68
_exptl_absorpt_correction_type multi-scan
_exptl_absorpt_process_details 'BRUKER SADABS'
_exptl_crystal_colour colourless
_exptl_crystal_density_diffrn 1.685
_exptl_crystal_description plate
_exptl_crystal_F_000 300
_exptl_crystal_size_max 0.320
_exptl_crystal_size_mid 0.120
_exptl_crystal_size_min 0.080
_refine_diff_density_max 1.085
_refine_diff_density_min -1.089
_refine_diff_density_rms 0.097
_refine_ls_extinction_method none
_refine_ls_goodness_of_fit_ref 1.062
_refine_ls_hydrogen_treatment constr
_refine_ls_matrix_type full
_refine_ls_number_parameters 155
_refine_ls_number_reflns 3257
_refine_ls_number_restraints 10
_refine_ls_restrained_S_all 1.062
_refine_ls_R_factor_all 0.0314
_refine_ls_R_factor_gt 0.0309
_refine_ls_shift/su_max 0.000
_refine_ls_shift/su_mean 0.000
_refine_ls_structure_factor_coef Fsqd
_refine_ls_weighting_details 'w=1/[\s^2^(Fo^2^)+(0.0457P)^2^+0.5992P] where P=(Fo^2^+2Fc^2^)/3'
_refine_ls_weighting_scheme calc
_refine_ls_wR_factor_gt 0.0807
_refine_ls_wR_factor_ref 0.0812
_reflns_Friedel_coverage 0.000
_reflns_number_gt 3222
_reflns_number_total 3257
_reflns_threshold_expression 'I > 2\s(I)'
_cod_data_source_file c4dt03143a2.cif
_cod_data_source_block Bak027
_cod_depositor_comments 'Adding full bibliography for 7033803.cif.'
_cod_database_code 7033803
_shelx_space_group_comment
; 
The symmetry employed for this shelxl refinement is uniquely defined 
by the following loop, which should always be used as a source of 
symmetry information in preference to the above space-group names. 
They are only intended as comments. 
;
_shelx_estimated_absorpt_t_min 0.757
_shelx_estimated_absorpt_t_max 0.930
_shelxl_version_number 2014-3

loop_
_space_group_symop_operation_xyz
'x, y, z'
'-x, -y, -z'

loop_
_atom_site_label
_atom_site_type_symbol
_atom_site_fract_x
_atom_site_fract_y
_atom_site_fract_z
_atom_site_U_iso_or_equiv
_atom_site_adp_type
_atom_site_occupancy
_atom_site_site_symmetry_order
_atom_site_calc_flag
_atom_site_refinement_flags_posn
_atom_site_refinement_flags_adp
_atom_site_refinement_flags_occupancy
_atom_site_disorder_assembly
_atom_site_disorder_group
Rh1 Rh 0.5000 0.5000 0.0000 0.01578(7) Uani 1 2 d S . P . .
C1 C 0.6020(4) 0.2450(3) 0.2411(2) 0.0275(4) Uani 1 1 d . . . . .
H1A H 0.5528 0.1609 0.3327 0.033 Uiso 1 1 calc R U . . .
H1B H 0.7318 0.2847 0.2467 0.033 Uiso 1 1 calc R U . . .
C2 C 0.3973(4) 0.4527(3) 0.3201(2) 0.0230(4) Uani 1 1 d . . . . .
H2 H 0.5272 0.5093 0.3019 0.028 Uiso 1 1 calc R U . . .
C3 C 0.3508(5) 0.3457(3) 0.4771(3) 0.0371(6) Uani 1 1 d . . . . .
H3A H 0.2325 0.2821 0.4939 0.056 Uiso 1 1 calc R U . . .
H3B H 0.3142 0.4049 0.5413 0.056 Uiso 1 1 calc R U . . .
H3C H 0.4760 0.2814 0.4970 0.056 Uiso 1 1 calc R U . . .
C4 C 0.2136(3) 0.5669(3) 0.2913(2) 0.0243(4) Uani 1 1 d . . . . .
H4A H 0.1574 0.5936 0.3791 0.029 Uiso 1 1 calc R U . . .
H4B H 0.1003 0.5147 0.2796 0.029 Uiso 1 1 calc R U . . .
C5 C 0.2542(4) 0.7157(3) 0.1611(2) 0.0238(4) Uani 1 1 d . . . . .
C6 C 0.0540(4) 0.8170(3) 0.1675(3) 0.0360(6) Uani 1 1 d . . . . .
H6A H 0.0786 0.9137 0.0870 0.054 Uiso 1 1 calc R U . . .
H6B H 0.0189 0.8353 0.2593 0.054 Uiso 1 1 calc R U . . .
H6C H -0.0632 0.7666 0.1602 0.054 Uiso 1 1 calc R U . . .
C7 C 0.4353(4) 0.7994(3) 0.1679(3) 0.0300(5) Uani 1 1 d . . . . .
H7A H 0.5661 0.7382 0.1602 0.045 Uiso 1 1 calc R U . . .
H7B H 0.4031 0.8170 0.2599 0.045 Uiso 1 1 calc R U . . .
H7C H 0.4528 0.8967 0.0878 0.045 Uiso 1 1 calc R U . . .
C8 C 0.3524(4) 0.8110(2) -0.1149(2) 0.0266(4) Uani 1 1 d . . . . .
H8A H 0.4785 0.8596 -0.1152 0.032 Uiso 1 1 calc R U . . .
H8B H 0.2346 0.8869 -0.1235 0.032 Uiso 1 1 calc R U . . .
N1 N 0.4352(3) 0.3674(2) 0.21815(19) 0.0208(3) Uani 1 1 d . . . . .
H1 H 0.3101 0.3196 0.2356 0.025 Uiso 1 1 d . U . . .
N2 N 0.2949(3) 0.6796(2) 0.02303(19) 0.0206(3) Uani 1 1 d . . . . .
H2A H 0.1644 0.6512 0.0215 0.025 Uiso 1 1 d . U . . .
N3 N 0.7573(3) 0.5979(2) 0.0114(2) 0.0233(3) Uani 1 1 d . . . . .
O1 O 0.8470(3) 0.5359(2) 0.1133(2) 0.0315(4) Uani 1 1 d . . . . .
O2 O 0.8303(3) 0.7163(2) -0.0846(2) 0.0345(4) Uani 1 1 d . . . . .
Cl1 Cl 1.0202(3) 0.96650(15) 0.51439(19) 0.0395(3) Uani 0.5 1 d D . P A -1
O4 O 1.1249(11) 1.0063(7) 0.6024(7) 0.0735(8) Uani 0.5 1 d D . P A -1
O3 O 0.7927(10) 0.9806(7) 0.5703(7) 0.0735(8) Uani 0.5 1 d D . P A -1
O5 O 1.0760(11) 1.0689(7) 0.3687(7) 0.0735(8) Uani 0.5 1 d D . P A -1
O6 O 1.0783(11) 0.8122(7) 0.5261(7) 0.0735(8) Uani 0.5 1 d D . P A -1

loop_
_atom_site_aniso_label
_atom_site_aniso_U_11
_atom_site_aniso_U_22
_atom_site_aniso_U_33
_atom_site_aniso_U_23
_atom_site_aniso_U_13
_atom_site_aniso_U_12
Rh1 0.01422(11) 0.01952(11) 0.01387(11) -0.00594(8) -0.00299(7) -0.00152(7)
C1 0.0378(12) 0.0249(10) 0.0193(10) -0.0058(8) -0.0101(9) 0.0036(9)
C2 0.0275(10) 0.0272(10) 0.0149(8) -0.0080(7) -0.0034(7) -0.0042(8)
C3 0.0552(16) 0.0356(13) 0.0162(10) -0.0065(9) -0.0027(10) -0.0047(11)
C4 0.0235(10) 0.0300(10) 0.0193(9) -0.0110(8) 0.0000(7) -0.0034(8)
C5 0.0261(10) 0.0273(10) 0.0207(9) -0.0118(8) -0.0055(8) 0.0013(8)
C6 0.0373(13) 0.0407(14) 0.0351(13) -0.0218(11) -0.0111(10) 0.0141(11)
C7 0.0403(13) 0.0274(11) 0.0259(11) -0.0108(9) -0.0086(9) -0.0069(9)
C8 0.0359(12) 0.0209(9) 0.0223(10) -0.0065(8) -0.0085(9) 0.0031(8)
N1 0.0242(8) 0.0227(8) 0.0151(7) -0.0058(6) -0.0036(6) -0.0033(6)
N2 0.0213(8) 0.0229(8) 0.0196(8) -0.0090(6) -0.0067(6) 0.0012(6)
N3 0.0196(8) 0.0295(9) 0.0235(9) -0.0128(7) -0.0037(6) -0.0020(7)
O1 0.0244(8) 0.0434(10) 0.0302(9) -0.0135(8) -0.0111(7) -0.0009(7)
O2 0.0315(9) 0.0350(9) 0.0355(9) -0.0078(8) -0.0063(7) -0.0127(7)
Cl1 0.0463(9) 0.0395(10) 0.0334(8) -0.0115(8) -0.0108(6) -0.0046(8)
O4 0.089(2) 0.0604(17) 0.083(2) -0.0292(16) -0.0373(18) 0.0064(15)
O3 0.089(2) 0.0604(17) 0.083(2) -0.0292(16) -0.0373(18) 0.0064(15)
O5 0.089(2) 0.0604(17) 0.083(2) -0.0292(16) -0.0373(18) 0.0064(15)
O6 0.089(2) 0.0604(17) 0.083(2) -0.0292(16) -0.0373(18) 0.0064(15)

loop_
_atom_type_symbol
_atom_type_description
_atom_type_scat_dispersion_real
_atom_type_scat_dispersion_imag
_atom_type_scat_source
C C 0.0033 0.0016 'International Tables Vol C Tables 4.2.6.8 and 6.1.1.4'
H H 0.0000 0.0000 'International Tables Vol C Tables 4.2.6.8 and 6.1.1.4'
N N 0.0061 0.0033 'International Tables Vol C Tables 4.2.6.8 and 6.1.1.4'
O O 0.0106 0.0060 'International Tables Vol C Tables 4.2.6.8 and 6.1.1.4'
Cl Cl 0.1484 0.1585 'International Tables Vol C Tables 4.2.6.8 and 6.1.1.4'
Rh Rh -1.1178 0.9187 'International Tables Vol C Tables 4.2.6.8 and 6.1.1.4'

loop_
_geom_angle_atom_site_label_1
_geom_angle_atom_site_label_2
_geom_angle_atom_site_label_3
_geom_angle
_geom_angle_site_symmetry_1
_geom_angle_site_symmetry_3
N3 Rh1 N3 180.0 2_665 .
N3 Rh1 N1 85.99(7) 2_665 .
N3 Rh1 N1 94.01(7) . .
N3 Rh1 N1 94.01(7) 2_665 2_665
N3 Rh1 N1 85.99(7) . 2_665
N1 Rh1 N1 180.0 . 2_665
N3 Rh1 N2 86.71(7) 2_665 .
N3 Rh1 N2 93.29(7) . .
N1 Rh1 N2 95.74(7) . .
N1 Rh1 N2 84.27(7) 2_665 .
N3 Rh1 N2 93.29(7) 2_665 2_665
N3 Rh1 N2 86.71(7) . 2_665
N1 Rh1 N2 84.27(7) . 2_665
N1 Rh1 N2 95.73(7) 2_665 2_665
N2 Rh1 N2 180.0 . 2_665
N1 C1 C8 108.14(18) . 2_665
N1 C1 H1A 110.1 . .
C8 C1 H1A 110.1 2_665 .
N1 C1 H1B 110.1 . .
C8 C1 H1B 110.1 2_665 .
H1A C1 H1B 108.4 . .
N1 C2 C3 111.25(19) . .
N1 C2 C4 109.38(17) . .
C3 C2 C4 110.41(19) . .
N1 C2 H2 108.6 . .
C3 C2 H2 108.6 . .
C4 C2 H2 108.6 . .
C2 C3 H3A 109.5 . .
C2 C3 H3B 109.5 . .
H3A C3 H3B 109.5 . .
C2 C3 H3C 109.5 . .
H3A C3 H3C 109.5 . .
H3B C3 H3C 109.5 . .
C2 C4 C5 118.87(18) . .
C2 C4 H4A 107.6 . .
C5 C4 H4A 107.6 . .
C2 C4 H4B 107.6 . .
C5 C4 H4B 107.6 . .
H4A C4 H4B 107.0 . .
N2 C5 C7 112.80(18) . .
N2 C5 C6 108.18(18) . .
C7 C5 C6 108.2(2) . .
N2 C5 C4 108.58(17) . .
C7 C5 C4 110.64(18) . .
C6 C5 C4 108.3(2) . .
C5 C6 H6A 109.5 . .
C5 C6 H6B 109.5 . .
H6A C6 H6B 109.5 . .
C5 C6 H6C 109.5 . .
H6A C6 H6C 109.5 . .
H6B C6 H6C 109.5 . .
C5 C7 H7A 109.5 . .
C5 C7 H7B 109.5 . .
H7A C7 H7B 109.5 . .
C5 C7 H7C 109.5 . .
H7A C7 H7C 109.5 . .
H7B C7 H7C 109.5 . .
N2 C8 C1 109.03(18) . 2_665
N2 C8 H8A 109.9 . .
C1 C8 H8A 109.9 2_665 .
N2 C8 H8B 109.9 . .
C1 C8 H8B 109.9 2_665 .
H8A C8 H8B 108.3 . .
C1 N1 C2 114.83(17) . .
C1 N1 Rh1 107.72(13) . .
C2 N1 Rh1 115.24(13) . .
C1 N1 H1 106.1 . .
C2 N1 H1 106.1 . .
Rh1 N1 H1 106.1 . .
C8 N2 C5 115.64(17) . .
C8 N2 Rh1 106.63(13) . .
C5 N2 Rh1 119.95(13) . .
C8 N2 H2A 104.3 . .
C5 N2 H2A 104.3 . .
Rh1 N2 H2A 104.3 . .
O2 N3 O1 118.57(19) . .
O2 N3 Rh1 121.22(15) . .
O1 N3 Rh1 120.17(15) . .
O4 Cl1 O5 109.5(4) . .
O4 Cl1 O6 108.3(4) . .
O5 Cl1 O6 112.2(4) . .
O4 Cl1 O3 107.4(4) . .
O5 Cl1 O3 109.3(3) . .
O6 Cl1 O3 110.1(4) . .

loop_
_geom_bond_atom_site_label_1
_geom_bond_atom_site_label_2
_geom_bond_distance
_geom_bond_site_symmetry_2
Rh1 N3 2.0611(18) 2_665
Rh1 N3 2.0611(18) .
Rh1 N1 2.0784(17) .
Rh1 N1 2.0784(17) 2_665
Rh1 N2 2.0904(18) .
Rh1 N2 2.0905(18) 2_665
C1 N1 1.494(3) .
C1 C8 1.515(3) 2_665
C1 H1A 0.9900 .
C1 H1B 0.9900 .
C2 N1 1.495(3) .
C2 C3 1.526(3) .
C2 C4 1.533(3) .
C2 H2 1.0000 .
C3 H3A 0.9800 .
C3 H3B 0.9800 .
C3 H3C 0.9800 .
C4 C5 1.540(3) .
C4 H4A 0.9900 .
C4 H4B 0.9900 .
C5 N2 1.521(3) .
C5 C7 1.529(3) .
C5 C6 1.534(3) .
C6 H6A 0.9800 .
C6 H6B 0.9800 .
C6 H6C 0.9800 .
C7 H7A 0.9800 .
C7 H7B 0.9800 .
C7 H7C 0.9800 .
C8 N2 1.497(3) .
C8 C1 1.515(3) 2_665
C8 H8A 0.9900 .
C8 H8B 0.9900 .
N1 H1 0.9284 .
N2 H2A 0.9293 .
N3 O2 1.240(3) .
N3 O1 1.243(2) .
Cl1 O4 1.424(6) .
Cl1 O5 1.429(7) .
Cl1 O6 1.439(6) .
Cl1 O3 1.465(7) .
